data_4037713
loop_
_publ_author_name
'Kotha, Sambasivarao'
'Keesari, Ramakrishna Reddy'
'Fatma, Ambareen'
'Gunta, Rama'

_publ_section_title
;
 Synthetic Strategies to Diverse Polyquinanes via Olefin Metathesis:
 Access to the Basic Core of Crinipellin, Presilphiperfolanol and Cucumin.
;
_journal_name_full 'The Journal of organic chemistry'
_journal_paper_doi 10.1021/acs.joc.9b02829
_journal_year 2019
_chemical_absolute_configuration unk
_chemical_formula_moiety 'C21 H24 O'
_chemical_formula_sum 'C21 H24 O'
_chemical_formula_weight 292.40
_space_group_crystal_system orthorhombic
_space_group_IT_number 29
_space_group_name_Hall 'P 2c -2ac'
_space_group_name_H-M_alt 'P c a 21'
_atom_sites_solution_hydrogens geom
_atom_sites_solution_primary dual
_audit_creation_date 2019-09-13
_audit_creation_method
;
Olex2 1.3-ac4
(compiled 2019.04.23 svn.r3594 for Rigaku Oxford Diffraction, GUI svn.r5739)
;
_cell_angle_alpha 90
_cell_angle_beta 90
_cell_angle_gamma 90
_cell_formula_units_Z 4
_cell_length_a 12.2966(13)
_cell_length_b 6.8639(5)
_cell_length_c 18.5829(15)
_cell_measurement_reflns_used 3247
_cell_measurement_temperature 150
_cell_measurement_theta_max 28.0870
_cell_measurement_theta_min 2.9610
_cell_volume 1568.4(2)
_computing_cell_refinement 'CrysAlisPro 1.171.39.46 (Rigaku OD, 2018)'
_computing_data_collection 'CrysAlisPro 1.171.39.46 (Rigaku OD, 2018)'
_computing_data_reduction 'CrysAlisPro 1.171.39.46 (Rigaku OD, 2018)'
_computing_molecular_graphics 'Olex2 (Dolomanov et al., 2009)'
_computing_publication_material 'Olex2 (Dolomanov et al., 2009)'
_computing_structure_refinement 'ShelXL (Sheldrick, 2015)'
_computing_structure_solution 'ShelXT (Sheldrick, 2015)'
_diffrn_ambient_temperature 150
_diffrn_detector 'CCD plate'
_diffrn_measured_fraction_theta_full 0.999
_diffrn_measured_fraction_theta_max 0.999
_diffrn_measurement_details
;
List of Runs (angles in degrees, time in seconds):

  # Type    Start    End  Width  t~exp~   \w     \q     \k     \f   Frames
--------------------------------------------------------------------------
  1  \w    -59.00  70.00   0.50    8.00    --  -20.00  72.00 -36.00  258
  2  \w    -59.00  43.50   0.50    8.00    --  -20.00  72.00-108.00  205
  3  \w    -67.50 -21.00   0.50    8.00    --  -20.00 -72.00  36.00   93
  4  \w    -78.00   0.50   0.50    8.00    --  -20.00 -72.00-108.00  157
;
_diffrn_measurement_device 'abstract diffractometer'
_diffrn_measurement_device_type 'dtrek-CrysAlisPro-abstract goniometer imported rigaku-d*trek images'
_diffrn_measurement_method '\w scans'
_diffrn_orient_matrix_type 'CrysAlisPro convention (1999,Acta A55,543-557)'
_diffrn_orient_matrix_UB_11 -0.0193966000
_diffrn_orient_matrix_UB_12 -0.0566944000
_diffrn_orient_matrix_UB_13 0.0000310000
_diffrn_orient_matrix_UB_21 0.0125467000
_diffrn_orient_matrix_UB_22 -0.0013100000
_diffrn_orient_matrix_UB_23 0.0378802000
_diffrn_orient_matrix_UB_31 -0.1006632000
_diffrn_orient_matrix_UB_32 0.0107243000
_diffrn_orient_matrix_UB_33 0.0046920000
_diffrn_radiation_monochromator graphite
_diffrn_radiation_probe x-ray
_diffrn_radiation_type 'Mo K\a'
_diffrn_radiation_wavelength 0.71073
_diffrn_reflns_av_R_equivalents 0.1221
_diffrn_reflns_av_unetI/netI 0.0939
_diffrn_reflns_Laue_measured_fraction_full 0.999
_diffrn_reflns_Laue_measured_fraction_max 0.999
_diffrn_reflns_limit_h_max 14
_diffrn_reflns_limit_h_min -14
_diffrn_reflns_limit_k_max 8
_diffrn_reflns_limit_k_min -8
_diffrn_reflns_limit_l_max 22
_diffrn_reflns_limit_l_min -22
_diffrn_reflns_number 9883
_diffrn_reflns_point_group_measured_fraction_full 0.983
_diffrn_reflns_point_group_measured_fraction_max 0.983
_diffrn_reflns_theta_full 24.987
_diffrn_reflns_theta_max 24.987
_diffrn_reflns_theta_min 2.968
_diffrn_source 'fine-focus sealed X-ray tube'
_diffrn_source_type 'Enhance (Mo) X-ray Source'
_exptl_absorpt_coefficient_mu 0.074
_exptl_absorpt_correction_T_max 1.00000
_exptl_absorpt_correction_T_min 0.61516
_exptl_absorpt_correction_type multi-scan
_exptl_absorpt_process_details
;
CrysAlisPro 1.171.39.46 (Rigaku Oxford Diffraction, 2018)
Empirical absorption correction using spherical harmonics,
 implemented in SCALE3 ABSPACK scaling algorithm.
;
_exptl_crystal_colour colourless
_exptl_crystal_colour_primary colourless
_exptl_crystal_density_diffrn 1.238
_exptl_crystal_description block
_exptl_crystal_F_000 632
_exptl_crystal_size_max 0.251
_exptl_crystal_size_mid 0.18
_exptl_crystal_size_min 0.035
_refine_diff_density_max 0.272
_refine_diff_density_min -0.293
_refine_diff_density_rms 0.076
_refine_ls_abs_structure_details
;
 Flack x determined using 595 quotients [(I+)-(I-)]/[(I+)+(I-)]
 (Parsons, Flack and Wagner, Acta Cryst. B69 (2013) 249-259).
;
_refine_ls_abs_structure_Flack -2.9(10)
_refine_ls_extinction_method none
_refine_ls_goodness_of_fit_ref 1.050
_refine_ls_hydrogen_treatment constr
_refine_ls_matrix_type full
_refine_ls_number_parameters 199
_refine_ls_number_reflns 2711
_refine_ls_number_restraints 1
_refine_ls_restrained_S_all 1.050
_refine_ls_R_factor_all 0.0954
_refine_ls_R_factor_gt 0.0645
_refine_ls_shift/su_max 0.000
_refine_ls_shift/su_mean 0.000
_refine_ls_structure_factor_coef Fsqd
_refine_ls_weighting_details 'w=1/[\s^2^(Fo^2^)+(0.0680P)^2^+0.0256P] where P=(Fo^2^+2Fc^2^)/3'
_refine_ls_weighting_scheme calc
_refine_ls_wR_factor_gt 0.1396
_refine_ls_wR_factor_ref 0.1683
_reflns_Friedel_coverage 0.902
_reflns_Friedel_fraction_full 0.967
_reflns_Friedel_fraction_max 0.967
_reflns_number_gt 1864
_reflns_number_total 2711
_reflns_threshold_expression 'I > 2\s(I)'
_cod_data_source_file jo9b02829_si_004.cif
_cod_data_source_block srk-rk-101-1_mo
_cod_database_code 4037713
_shelx_shelxl_version_number 2018/3
_shelx_space_group_comment
;
The symmetry employed for this shelxl refinement is uniquely defined
by the following loop, which should always be used as a source of
symmetry information in preference to the above space-group names.
They are only intended as comments.
;
_shelx_estimated_absorpt_t_max 0.997
_shelx_estimated_absorpt_t_min 0.982
_reflns_odcompleteness_completeness 95.09
_reflns_odcompleteness_iscentric 1
_reflns_odcompleteness_theta 31.13
_olex2_refinement_description
;
1. Fixed Uiso
 At 1.2 times of:
  All C(H) groups, All C(H,H) groups
2.a Ternary CH refined with riding coordinates:
 C003(H003), C005(H005), C00C(H00K), C00F(H00N), C00L(H00R), C00M(H00S)
2.b Secondary CH2 refined with riding coordinates:
 C004(H00C,H00D), C009(H00E,H00F), C00A(H00G,H00H), C00B(H00I,H00J)
2.c Aromatic/amide H refined with riding coordinates:
 C006(H006), C007(H007), C008(H008), C00D(H00L), C00E(H00M), C00H(H00O)
2.d X=CH2 refined with riding coordinates:
 C002(H00A,H00B), C00J(H00P,H00Q)
;
_olex2_submission_special_instructions 'No special instructions were received'
_oxdiff_exptl_absorpt_empirical_details
;
Empirical correction (ABSPACK) includes:
- Absorption correction using spherical harmonics
- Frame scaling
- Detector area scaling
;
_oxdiff_exptl_absorpt_empirical_full_max 1.462
_oxdiff_exptl_absorpt_empirical_full_min 0.525

loop_
_space_group_symop_operation_xyz
'x, y, z'
'-x, -y, z+1/2'
'x+1/2, -y, z'
'-x+1/2, y, z+1/2'

loop_
_atom_site_label
_atom_site_type_symbol
_atom_site_fract_x
_atom_site_fract_y
_atom_site_fract_z
_atom_site_U_iso_or_equiv
_atom_site_adp_type
_atom_site_occupancy
_atom_site_site_symmetry_order
_atom_site_calc_flag
_atom_site_refinement_flags_posn
O001 O -0.6199(5) -1.0090(5) -0.4995(5) 0.0360(9) Uani 1 1 d .
C002 C -0.8685(5) -0.9788(11) -0.6663(6) 0.040(2) Uani 1 1 d .
H00A H -0.901723 -0.867176 -0.687050 0.048 Uiso 1 1 calc R
H00B H -0.876366 -1.102517 -0.688647 0.048 Uiso 1 1 calc R
C003 C -0.6569(7) -0.4967(7) -0.5366(4) 0.0244(18) Uani 1 1 d .
H003 H -0.727690 -0.426209 -0.531848 0.029 Uiso 1 1 calc R
C004 C -0.4473(5) -0.7635(8) -0.4316(3) 0.0304(14) Uani 1 1 d .
H00C H -0.413507 -0.774313 -0.479795 0.037 Uiso 1 1 calc R
H00D H -0.409688 -0.657381 -0.405540 0.037 Uiso 1 1 calc R
C005 C -0.6584(5) -0.4091(8) -0.4021(3) 0.0283(14) Uani 1 1 d .
H005 H -0.697881 -0.284724 -0.412287 0.034 Uiso 1 1 calc R
C006 C -0.6760(5) -0.6075(10) -0.6842(3) 0.0312(17) Uani 1 1 d .
H006 H -0.718503 -0.655252 -0.723109 0.037 Uiso 1 1 calc R
C007 C -0.4286(5) -0.9521(10) -0.3915(4) 0.0337(15) Uani 1 1 d .
H007 H -0.458893 -1.067647 -0.411234 0.040 Uiso 1 1 calc R
C008 C -0.8117(5) -0.9621(10) -0.6065(5) 0.0323(16) Uani 1 1 d .
H008 H -0.779365 -1.076100 -0.586907 0.039 Uiso 1 1 calc R
C009 C -0.7305(5) -0.5853(8) -0.3840(3) 0.0295(14) Uani 1 1 d .
H00E H -0.774801 -0.630018 -0.425297 0.035 Uiso 1 1 calc R
H00F H -0.777175 -0.563554 -0.341314 0.035 Uiso 1 1 calc R
C00A C -0.5163(5) -0.5899(8) -0.6180(3) 0.0294(14) Uani 1 1 d .
H00G H -0.471531 -0.628795 -0.576095 0.035 Uiso 1 1 calc R
H00H H -0.469824 -0.571169 -0.660896 0.035 Uiso 1 1 calc R
C00B C -0.7952(4) -0.7721(8) -0.5677(3) 0.0296(14) Uani 1 1 d .
H00I H -0.829195 -0.781500 -0.519490 0.036 Uiso 1 1 calc R
H00J H -0.833437 -0.667951 -0.594505 0.036 Uiso 1 1 calc R
C00C C -0.6326(4) -0.7187(8) -0.3684(3) 0.0280(14) Uani 1 1 d .
H00K H -0.650461 -0.853092 -0.351218 0.034 Uiso 1 1 calc R
C00D C -0.6626(6) -0.4214(11) -0.6661(3) 0.0353(18) Uani 1 1 d .
H00L H -0.694457 -0.312119 -0.689417 0.042 Uiso 1 1 calc R
C00E C -0.5712(5) -0.5915(10) -0.3159(3) 0.0323(17) Uani 1 1 d .
H00M H -0.529472 -0.635360 -0.276093 0.039 Uiso 1 1 calc R
C00F C -0.6115(5) -0.7286(8) -0.6317(3) 0.0284(14) Uani 1 1 d .
H00N H -0.592031 -0.863130 -0.647753 0.034 Uiso 1 1 calc R
C00G C -0.6749(5) -0.7127(8) -0.5584(3) 0.0239(13) Uani 1 1 d .
C00H C -0.5859(6) -0.4083(10) -0.3354(4) 0.0365(18) Uani 1 1 d .
H00O H -0.556788 -0.296554 -0.312190 0.044 Uiso 1 1 calc R
C00I C -0.5687(5) -0.7058(7) -0.4413(3) 0.0252(13) Uani 1 1 d .
C00J C -0.3738(5) -0.9670(11) -0.3320(6) 0.042(2) Uani 1 1 d .
H00P H -0.342342 -0.854437 -0.310766 0.051 Uiso 1 1 calc R
H00Q H -0.365231 -1.090610 -0.309659 0.051 Uiso 1 1 calc R
C00K C -0.6209(5) -0.8304(6) -0.4997(3) 0.0243(10) Uani 1 1 d .
C00L C -0.5883(5) -0.4159(8) -0.6025(3) 0.0300(15) Uani 1 1 d .
H00R H -0.549637 -0.289692 -0.594091 0.036 Uiso 1 1 calc R
C00M C -0.5925(7) -0.4929(8) -0.4649(4) 0.0268(18) Uani 1 1 d .
H00S H -0.522998 -0.419064 -0.470932 0.032 Uiso 1 1 calc R

loop_
_atom_site_aniso_label
_atom_site_aniso_U_11
_atom_site_aniso_U_22
_atom_site_aniso_U_33
_atom_site_aniso_U_23
_atom_site_aniso_U_13
_atom_site_aniso_U_12
O001 0.049(2) 0.0242(17) 0.0347(17) -0.001(2) -0.0063(17) -0.0011(19)
C002 0.038(5) 0.049(5) 0.034(4) -0.003(3) -0.007(4) -0.004(3)
C003 0.026(4) 0.023(4) 0.025(3) 0.004(2) 0.009(4) 0.003(2)
C004 0.029(4) 0.032(3) 0.030(3) -0.001(3) 0.000(3) -0.001(3)
C005 0.035(4) 0.024(4) 0.025(3) 0.001(3) 0.003(3) 0.003(3)
C006 0.036(4) 0.038(4) 0.020(3) 0.007(3) 0.004(3) 0.001(3)
C007 0.035(4) 0.035(3) 0.032(4) -0.004(4) -0.001(3) 0.003(3)
C008 0.018(3) 0.035(3) 0.044(4) -0.003(4) 0.004(3) 0.005(3)
C009 0.028(4) 0.035(4) 0.025(3) 0.001(3) 0.000(3) 0.000(3)
C00A 0.033(4) 0.029(4) 0.026(3) 0.000(3) 0.008(3) -0.001(3)
C00B 0.026(4) 0.033(3) 0.029(3) 0.000(3) 0.000(3) 0.001(3)
C00C 0.027(3) 0.026(3) 0.030(3) 0.005(3) -0.001(3) -0.002(3)
C00D 0.038(4) 0.045(5) 0.023(3) 0.008(3) 0.010(3) 0.010(4)
C00E 0.037(4) 0.041(4) 0.019(3) 0.002(3) 0.003(3) -0.003(3)
C00F 0.034(4) 0.031(3) 0.020(3) -0.001(3) 0.003(3) 0.003(3)
C00G 0.027(4) 0.023(3) 0.022(3) 0.001(3) 0.001(2) 0.001(3)
C00H 0.043(4) 0.032(4) 0.034(4) -0.010(3) 0.006(3) -0.007(3)
C00I 0.028(4) 0.024(3) 0.023(3) -0.001(3) 0.000(3) 0.002(3)
C00J 0.044(5) 0.041(4) 0.043(5) 0.010(4) 0.002(4) 0.010(3)
C00K 0.025(3) 0.022(2) 0.026(2) -0.002(3) 0.004(2) -0.001(3)
C00L 0.036(4) 0.020(3) 0.034(4) 0.003(3) 0.005(3) 0.000(3)
C00M 0.037(5) 0.019(4) 0.025(4) 0.002(2) -0.005(4) 0.001(2)

loop_
_atom_type_symbol
_atom_type_description
_atom_type_scat_dispersion_real
_atom_type_scat_dispersion_imag
_atom_type_scat_source
C C 0.0033 0.0016 'International Tables Vol C Tables 4.2.6.8 and 6.1.1.4'
H H 0.0000 0.0000 'International Tables Vol C Tables 4.2.6.8 and 6.1.1.4'
O O 0.0106 0.0060 'International Tables Vol C Tables 4.2.6.8 and 6.1.1.4'

loop_
_geom_angle_atom_site_label_1
_geom_angle_atom_site_label_2
_geom_angle_atom_site_label_3
_geom_angle
H00A C002 H00B 120.0
C008 C002 H00A 120.0
C008 C002 H00B 120.0
C00G C003 H003 111.2
C00G C003 C00L 102.0(5)
C00L C003 H003 111.2
C00M C003 H003 111.2
C00M C003 C00G 108.3(5)
C00M C003 C00L 112.7(5)
H00C C004 H00D 107.5
C007 C004 H00C 108.5
C007 C004 H00D 108.5
C007 C004 C00I 115.0(5)
C00I C004 H00C 108.5
C00I C004 H00D 108.5
C009 C005 H005 115.7
C00H C005 H005 115.7
C00H C005 C009 99.3(5)
C00H C005 C00M 108.1(5)
C00M C005 H005 115.7
C00M C005 C009 100.2(5)
C00D C006 H006 126.3
C00D C006 C00F 107.5(6)
C00F C006 H006 126.3
C004 C007 H007 117.7
C00J C007 C004 124.5(7)
C00J C007 H007 117.7
C002 C008 H008 118.3
C002 C008 C00B 123.4(6)
C00B C008 H008 118.3
C005 C009 H00E 113.0
C005 C009 H00F 113.0
C005 C009 C00C 93.4(5)
H00E C009 H00F 110.4
C00C C009 H00E 113.0
C00C C009 H00F 113.0
H00G C00A H00H 110.3
C00F C00A H00G 112.9
C00F C00A H00H 112.9
C00L C00A H00G 112.9
C00L C00A H00H 112.9
C00L C00A C00F 94.3(5)
C008 C00B H00I 108.7
C008 C00B H00J 108.7
C008 C00B C00G 114.3(5)
H00I C00B H00J 107.6
C00G C00B H00I 108.7
C00G C00B H00J 108.7
C009 C00C H00K 115.9
C009 C00C C00I 101.2(4)
C00E C00C C009 99.7(5)
C00E C00C H00K 115.9
C00E C00C C00I 105.9(4)
C00I C00C H00K 115.9
C006 C00D H00L 126.3
C006 C00D C00L 107.4(6)
C00L C00D H00L 126.3
C00C C00E H00M 126.1
C00H C00E C00C 107.8(6)
C00H C00E H00M 126.1
C006 C00F C00A 99.6(5)
C006 C00F H00N 116.2
C006 C00F C00G 105.2(5)
C00A C00F H00N 116.2
C00A C00F C00G 101.1(4)
C00G C00F H00N 116.2
C003 C00G C00F 102.8(5)
C00B C00G C003 114.7(5)
C00B C00G C00F 111.1(5)
C00K C00G C003 105.0(5)
C00K C00G C00B 111.1(5)
C00K C00G C00F 111.7(5)
C005 C00H H00O 126.3
C00E C00H C005 107.4(6)
C00E C00H H00O 126.3
C004 C00I C00C 111.5(5)
C00K C00I C004 110.1(5)
C00K C00I C00C 111.9(5)
C00K C00I C00M 104.4(5)
C00M C00I C004 117.0(5)
C00M C00I C00C 101.7(5)
C007 C00J H00P 120.0
C007 C00J H00Q 120.0
H00P C00J H00Q 120.0
O001 C00K C00G 122.8(7)
O001 C00K C00I 123.7(7)
C00G C00K C00I 113.5(4)
C003 C00L H00R 115.8
C00A C00L C003 100.5(5)
C00A C00L H00R 115.8
C00D C00L C003 106.0(6)
C00D C00L C00A 100.8(5)
C00D C00L H00R 115.8
C003 C00M C00I 108.8(5)
C003 C00M H00S 110.4
C005 C00M C003 113.0(5)
C005 C00M C00I 103.8(6)
C005 C00M H00S 110.4
C00I C00M H00S 110.4

loop_
_geom_bond_atom_site_label_1
_geom_bond_atom_site_label_2
_geom_bond_distance
O001 C00K 1.226(5)
C002 H00A 0.9500
C002 H00B 0.9500
C002 C008 1.318(12)
C003 H003 1.0000
C003 C00G 1.553(8)
C003 C00L 1.587(10)
C003 C00M 1.550(5)
C004 H00C 0.9900
C004 H00D 0.9900
C004 C007 1.511(9)
C004 C00I 1.555(7)
C005 H005 1.0000
C005 C009 1.537(8)
C005 C00H 1.527(9)
C005 C00M 1.532(10)
C006 H006 0.9500
C006 C00D 1.331(11)
C006 C00F 1.508(8)
C007 H007 0.9500
C007 C00J 1.300(12)
C008 H008 0.9500
C008 C00B 1.505(9)
C009 H00E 0.9900
C009 H00F 0.9900
C009 C00C 1.540(8)
C00A H00G 0.9900
C00A H00H 0.9900
C00A C00F 1.530(8)
C00A C00L 1.514(8)
C00B H00I 0.9900
C00B H00J 0.9900
C00B C00G 1.545(7)
C00C H00K 1.0000
C00C C00E 1.511(9)
C00C C00I 1.569(7)
C00D H00L 0.9500
C00D C00L 1.496(9)
C00E H00M 0.9500
C00E C00H 1.321(11)
C00F H00N 1.0000
C00F C00G 1.572(7)
C00G C00K 1.510(8)
C00H H00O 0.9500
C00I C00K 1.524(8)
C00I C00M 1.553(7)
C00J H00P 0.9500
C00J H00Q 0.9500
C00L H00R 1.0000
C00M H00S 1.0000
